data_4515592
loop_
_publ_author_name
'Lepori, Cl\'ement'
'G\'omez-Orellana, Pablo'
'Ouharzoune, Allissa'
'Guillot, R\'egis'
'Lled\'os, Agusti'
'Ujaque, Gregori'
'Hannedouche, J\'er\^ome'

_publ_section_title
;
 Well-Defined \b-Diketiminatocobalt(II) Complexes for Alkene
 Cyclohydroamination of Primary Amines
;
_journal_issue 5
_journal_name_full 'ACS Catalysis'
_journal_page_first 4446
_journal_paper_doi 10.1021/acscatal.8b00631
_journal_volume 8
_journal_year 2018
_chemical_formula_moiety 'C31 H48 Co N2 O Si'
_chemical_formula_sum 'C31 H48 Co N2 O Si'
_chemical_formula_weight 551.73
_chemical_properties_physical 'air-sensitive, oxygen-sensitive'
_space_group_crystal_system monoclinic
_space_group_IT_number 14
_space_group_name_Hall '-P 2yn'
_space_group_name_H-M_alt 'P 1 21/n 1'
_atom_sites_solution_hydrogens geom
_audit_creation_method SHELXL-2016/6
_cell_angle_alpha 90
_cell_angle_beta 93.4830(10)
_cell_angle_gamma 90
_cell_formula_units_Z 4
_cell_length_a 17.0369(5)
_cell_length_b 10.7343(3)
_cell_length_c 17.0418(6)
_cell_measurement_reflns_used 9920
_cell_measurement_temperature 100(1)
_cell_measurement_theta_max 30.52
_cell_measurement_theta_min 2.39
_cell_volume 3110.83(17)
_computing_cell_refinement 'Bruker SAINT'
_computing_data_collection 'Bruker APEX2'
_computing_data_reduction 'Bruker SAINT'
_computing_structure_refinement 'SHELXL-2016/6 (Sheldrick, 2016)'
_computing_structure_solution 'SHELXS-97 (Sheldrick, 2008)'
_diffrn_ambient_temperature 100(1)
_diffrn_measured_fraction_theta_full 1.000
_diffrn_measured_fraction_theta_max 0.955
_diffrn_measurement_device_type 'Bruker APEX-II CCD'
_diffrn_measurement_method '\f and \w scans'
_diffrn_radiation_monochromator graphite
_diffrn_radiation_source 'sealed tube'
_diffrn_radiation_type MoK\a
_diffrn_radiation_wavelength 0.71073
_diffrn_reflns_av_R_equivalents 0.0625
_diffrn_reflns_av_unetI/netI 0.0558
_diffrn_reflns_Laue_measured_fraction_full 1.000
_diffrn_reflns_Laue_measured_fraction_max 0.955
_diffrn_reflns_limit_h_max 24
_diffrn_reflns_limit_h_min -22
_diffrn_reflns_limit_k_max 14
_diffrn_reflns_limit_k_min -13
_diffrn_reflns_limit_l_max 24
_diffrn_reflns_limit_l_min -23
_diffrn_reflns_number 36866
_diffrn_reflns_point_group_measured_fraction_full 1.000
_diffrn_reflns_point_group_measured_fraction_max 0.955
_diffrn_reflns_theta_full 25.000
_diffrn_reflns_theta_max 30.548
_diffrn_reflns_theta_min 1.641
_exptl_absorpt_coefficient_mu 0.614
_exptl_absorpt_correction_T_max 0.9758
_exptl_absorpt_correction_T_min 0.8324
_exptl_absorpt_correction_type multi-scan
_exptl_absorpt_process_details SADABS
_exptl_crystal_colour orange
_exptl_crystal_density_diffrn 1.178
_exptl_crystal_description plate
_exptl_crystal_F_000 1188
_exptl_crystal_size_max 0.310
_exptl_crystal_size_mid 0.290
_exptl_crystal_size_min 0.040
_refine_diff_density_max 0.506
_refine_diff_density_min -0.506
_refine_diff_density_rms 0.070
_refine_ls_extinction_method none
_refine_ls_goodness_of_fit_ref 1.017
_refine_ls_hydrogen_treatment constr
_refine_ls_matrix_type full
_refine_ls_number_parameters 346
_refine_ls_number_reflns 9103
_refine_ls_number_restraints 0
_refine_ls_restrained_S_all 1.017
_refine_ls_R_factor_all 0.0583
_refine_ls_R_factor_gt 0.0400
_refine_ls_shift/su_max 0.000
_refine_ls_shift/su_mean 0.000
_refine_ls_structure_factor_coef Fsqd
_refine_ls_weighting_details 'w=1/[\s^2^(Fo^2^)+(0.0381P)^2^+1.8590P] where P=(Fo^2^+2Fc^2^)/3'
_refine_ls_weighting_scheme calc
_refine_ls_wR_factor_gt 0.0954
_refine_ls_wR_factor_ref 0.1053
_reflns_Friedel_coverage 0.000
_reflns_number_gt 7117
_reflns_number_total 9103
_reflns_threshold_expression 'I > 2\s(I)'
_cod_data_source_file cs8b00631_si_002.cif
_cod_data_source_block 1a
_cod_original_sg_symbol_H-M 'P 21/n'
_cod_database_code 4515592
_shelx_space_group_comment
;
The symmetry employed for this shelxl refinement is uniquely defined
by the following loop, which should always be used as a source of
symmetry information in preference to the above space-group names.
They are only intended as comments.
;
_shelx_estimated_absorpt_t_min 0.842
_shelx_estimated_absorpt_t_max 0.977

loop_
_space_group_symop_operation_xyz
'x, y, z'
'-x+1/2, y+1/2, -z+1/2'
'-x, -y, -z'
'x-1/2, -y-1/2, z-1/2'

loop_
_atom_site_label
_atom_site_type_symbol
_atom_site_fract_x
_atom_site_fract_y
_atom_site_fract_z
_atom_site_U_iso_or_equiv
_atom_site_adp_type
_atom_site_occupancy
_atom_site_site_symmetry_order
_atom_site_calc_flag
_atom_site_refinement_flags_posn
_atom_site_refinement_flags_adp
_atom_site_refinement_flags_occupancy
_atom_site_disorder_assembly
_atom_site_disorder_group
C30B C 0.2149(16) 0.6770(17) 0.0211(17) 0.026(7) Uani 0.101(10) 1 d . . P A 2
H30C H 0.163358 0.706993 -0.001160 0.031 Uiso 0.101(10) 1 calc R U P A 2
H30D H 0.233110 0.733488 0.064398 0.031 Uiso 0.101(10) 1 calc R U P A 2
C24 C 0.35794(10) 0.34911(17) 0.12356(10) 0.0198(3) Uani 1 1 d . . . . .
H24A H 0.393595 0.413984 0.104785 0.024 Uiso 1 1 calc R U . . .
H24B H 0.326035 0.388461 0.163421 0.024 Uiso 1 1 calc R U . . .
C1 C 0.29783(9) 0.08526(16) -0.06941(8) 0.0137(3) Uani 1 1 d . . . . .
C3 C 0.24242(9) 0.02328(16) -0.02633(9) 0.0152(3) Uani 1 1 d . . . . .
H3 H 0.242373 -0.065043 -0.029849 0.018 Uiso 1 1 calc R U . . .
C2 C 0.18676(9) 0.07594(16) 0.02159(9) 0.0146(3) Uani 1 1 d . . . . .
C4 C 0.33956(10) 0.00831(17) -0.12851(10) 0.0190(3) Uani 1 1 d . . . . .
H4A H 0.318029 0.027980 -0.181698 0.028 Uiso 1 1 calc R U . . .
H4B H 0.331801 -0.080422 -0.117874 0.028 Uiso 1 1 calc R U . . .
H4C H 0.395896 0.027520 -0.124234 0.028 Uiso 1 1 calc R U . . .
C5 C 0.11939(10) -0.00632(17) 0.04385(10) 0.0213(4) Uani 1 1 d . . . . .
H5A H 0.121965 -0.017799 0.100998 0.032 Uiso 1 1 calc R U . . .
H5B H 0.123282 -0.087519 0.018083 0.032 Uiso 1 1 calc R U . . .
H5C H 0.069330 0.033122 0.026872 0.032 Uiso 1 1 calc R U . . .
C15 C 0.35116(9) 0.26592(15) -0.12608(8) 0.0129(3) Uani 1 1 d . . . . .
C20 C 0.30538(9) 0.29312(16) -0.19532(9) 0.0156(3) Uani 1 1 d . . . . .
C19 C 0.33970(10) 0.35951(16) -0.25498(9) 0.0180(3) Uani 1 1 d . . . . .
H19 H 0.308839 0.377700 -0.301891 0.022 Uiso 1 1 calc R U . . .
C18 C 0.41697(10) 0.39964(16) -0.24814(9) 0.0190(3) Uani 1 1 d . . . . .
C17 C 0.46081(10) 0.37207(17) -0.17895(10) 0.0185(3) Uani 1 1 d . . . . .
H17 H 0.513834 0.399595 -0.173000 0.022 Uiso 1 1 calc R U . . .
C16 C 0.42964(9) 0.30539(16) -0.11796(9) 0.0156(3) Uani 1 1 d . . . . .
C6 C 0.12577(9) 0.24619(16) 0.08390(8) 0.0128(3) Uani 1 1 d . . . . .
C11 C 0.06439(9) 0.30008(16) 0.03730(9) 0.0157(3) Uani 1 1 d . . . . .
C10 C 0.00406(9) 0.36017(17) 0.07370(9) 0.0185(3) Uani 1 1 d . . . . .
H10 H -0.037729 0.396425 0.042053 0.022 Uiso 1 1 calc R U . . .
C9 C 0.00314(9) 0.36871(16) 0.15495(9) 0.0171(3) Uani 1 1 d . . . . .
C8 C 0.06447(10) 0.31461(17) 0.19981(9) 0.0178(3) Uani 1 1 d . . . . .
H8 H 0.064824 0.320219 0.255462 0.021 Uiso 1 1 calc R U . . .
C7 C 0.12569(9) 0.25221(17) 0.16600(9) 0.0159(3) Uani 1 1 d . . . . .
C23 C 0.22077(10) 0.2537(2) -0.20612(10) 0.0227(4) Uani 1 1 d . . . . .
H23A H 0.217738 0.162536 -0.207821 0.034 Uiso 1 1 calc R U . . .
H23B H 0.197525 0.288118 -0.255466 0.034 Uiso 1 1 calc R U . . .
H23C H 0.191883 0.284646 -0.162096 0.034 Uiso 1 1 calc R U . . .
C22 C 0.45275(12) 0.46749(19) -0.31460(11) 0.0272(4) Uani 1 1 d . . . . .
H22A H 0.466086 0.407537 -0.355069 0.041 Uiso 1 1 calc R U . . .
H22B H 0.500497 0.510822 -0.294610 0.041 Uiso 1 1 calc R U . . .
H22C H 0.414953 0.528259 -0.337370 0.041 Uiso 1 1 calc R U . . .
C21 C 0.48016(10) 0.2751(2) -0.04511(10) 0.0249(4) Uani 1 1 d . . . . .
H21A H 0.485241 0.184499 -0.039851 0.037 Uiso 1 1 calc R U . . .
H21B H 0.455819 0.308892 0.000992 0.037 Uiso 1 1 calc R U . . .
H21C H 0.532353 0.312149 -0.048965 0.037 Uiso 1 1 calc R U . . .
C14 C 0.06397(11) 0.29477(19) -0.05093(9) 0.0239(4) Uani 1 1 d . . . . .
H14A H 0.017789 0.339185 -0.073758 0.036 Uiso 1 1 calc R U . . .
H14B H 0.062003 0.207660 -0.068145 0.036 Uiso 1 1 calc R U . . .
H14C H 0.111839 0.334020 -0.068369 0.036 Uiso 1 1 calc R U . . .
C13 C -0.06337(11) 0.43212(19) 0.19354(11) 0.0251(4) Uani 1 1 d . . . . .
H13A H -0.083756 0.376584 0.233159 0.038 Uiso 1 1 calc R U . . .
H13B H -0.105459 0.451834 0.153721 0.038 Uiso 1 1 calc R U . . .
H13C H -0.044142 0.509186 0.218843 0.038 Uiso 1 1 calc R U . . .
C12 C 0.18894(11) 0.1898(2) 0.21717(10) 0.0270(4) Uani 1 1 d . . . . .
H12A H 0.196712 0.235396 0.266858 0.041 Uiso 1 1 calc R U . . .
H12B H 0.238127 0.189374 0.190189 0.041 Uiso 1 1 calc R U . . .
H12C H 0.173262 0.103914 0.227858 0.041 Uiso 1 1 calc R U . . .
C25 C 0.40089(11) 0.2134(2) 0.28095(10) 0.0279(4) Uani 1 1 d . . . . .
H25A H 0.416927 0.290738 0.307949 0.042 Uiso 1 1 calc R U . . .
H25B H 0.431359 0.143612 0.304037 0.042 Uiso 1 1 calc R U . . .
H25C H 0.344765 0.198810 0.286820 0.042 Uiso 1 1 calc R U . . .
C26 C 0.40120(11) 0.06806(18) 0.12987(11) 0.0264(4) Uani 1 1 d . . . . .
H26A H 0.346227 0.044452 0.135256 0.040 Uiso 1 1 calc R U . . .
H26B H 0.435802 0.007373 0.157534 0.040 Uiso 1 1 calc R U . . .
H26C H 0.412096 0.069480 0.074067 0.040 Uiso 1 1 calc R U . . .
C27 C 0.52714(10) 0.25886(19) 0.16694(11) 0.0241(4) Uani 1 1 d . . . . .
H27A H 0.541532 0.246912 0.112644 0.036 Uiso 1 1 calc R U . . .
H27B H 0.557603 0.201492 0.201613 0.036 Uiso 1 1 calc R U . . .
H27C H 0.538532 0.344886 0.183180 0.036 Uiso 1 1 calc R U . . .
C28 C 0.28633(15) 0.54182(19) -0.05872(12) 0.0342(5) Uani 1 1 d . . . . .
H28A H 0.272137 0.525609 -0.114993 0.041 Uiso 1 1 calc R U . . .
H28B H 0.342518 0.520961 -0.047674 0.041 Uiso 1 1 calc R U . . .
C29 C 0.27115(16) 0.6755(2) -0.03887(13) 0.0389(5) Uani 1 1 d . . . . .
H29A H 0.224853 0.708606 -0.070046 0.047 Uiso 1 1 calc R U . A 1
H29B H 0.317441 0.728364 -0.047505 0.047 Uiso 1 1 calc R U . A 1
C30A C 0.2558(2) 0.6669(2) 0.04779(15) 0.0298(8) Uani 0.899(10) 1 d . . P A 1
H30A H 0.305519 0.659694 0.080694 0.036 Uiso 0.899(10) 1 calc R U P A 1
H30B H 0.226056 0.740144 0.065120 0.036 Uiso 0.899(10) 1 calc R U P A 1
C31 C 0.20759(11) 0.54942(17) 0.05087(10) 0.0232(4) Uani 1 1 d . . . . .
H31A H 0.214531 0.509933 0.103335 0.028 Uiso 1 1 calc R U . A 1
H31B H 0.151069 0.567550 0.039476 0.028 Uiso 1 1 calc R U . A 1
N1 N 0.31425(8) 0.20605(13) -0.06270(7) 0.0126(3) Uani 1 1 d . . . . .
N2 N 0.19066(7) 0.19256(13) 0.04647(7) 0.0131(3) Uani 1 1 d . . . . .
O O 0.23732(7) 0.46876(12) -0.00936(7) 0.0201(3) Uani 1 1 d . . . . .
Si Si 0.41938(3) 0.22685(5) 0.17344(3) 0.01814(11) Uani 1 1 d . . . . .
Co Co 0.28395(2) 0.29765(2) 0.03143(2) 0.01188(6) Uani 1 1 d . . . . .

loop_
_atom_site_aniso_label
_atom_site_aniso_U_11
_atom_site_aniso_U_22
_atom_site_aniso_U_33
_atom_site_aniso_U_23
_atom_site_aniso_U_13
_atom_site_aniso_U_12
C30B 0.027(13) 0.006(9) 0.044(14) -0.005(8) 0.009(11) 0.002(8)
C24 0.0210(8) 0.0206(9) 0.0171(7) -0.0039(6) -0.0032(6) 0.0030(7)
C1 0.0157(7) 0.0148(8) 0.0106(6) 0.0002(5) 0.0005(5) 0.0018(6)
C3 0.0186(7) 0.0126(8) 0.0150(7) 0.0001(6) 0.0047(6) 0.0000(6)
C2 0.0167(7) 0.0158(9) 0.0115(7) 0.0017(6) 0.0020(5) 0.0000(6)
C4 0.0234(8) 0.0151(9) 0.0194(8) -0.0016(6) 0.0092(6) -0.0012(7)
C5 0.0233(8) 0.0180(9) 0.0237(8) -0.0017(7) 0.0107(6) -0.0043(7)
C15 0.0181(7) 0.0116(8) 0.0094(6) 0.0006(5) 0.0043(5) 0.0013(6)
C20 0.0177(7) 0.0175(9) 0.0119(7) 0.0005(6) 0.0031(5) 0.0016(6)
C19 0.0245(8) 0.0178(9) 0.0120(7) 0.0038(6) 0.0038(6) 0.0038(7)
C18 0.0268(8) 0.0135(9) 0.0179(8) 0.0021(6) 0.0104(6) 0.0010(7)
C17 0.0192(7) 0.0174(9) 0.0198(8) -0.0017(6) 0.0073(6) -0.0045(7)
C16 0.0167(7) 0.0171(9) 0.0132(7) -0.0010(6) 0.0034(5) 0.0001(6)
C6 0.0154(7) 0.0140(8) 0.0094(6) -0.0010(5) 0.0031(5) -0.0007(6)
C11 0.0170(7) 0.0203(9) 0.0099(7) -0.0014(6) 0.0006(5) -0.0005(6)
C10 0.0164(7) 0.0216(9) 0.0174(7) -0.0004(6) 0.0009(6) 0.0029(7)
C9 0.0188(7) 0.0147(9) 0.0186(8) -0.0024(6) 0.0079(6) -0.0013(6)
C8 0.0226(8) 0.0211(9) 0.0103(7) -0.0020(6) 0.0055(6) -0.0037(7)
C7 0.0181(7) 0.0199(9) 0.0097(7) 0.0009(6) 0.0010(5) -0.0022(7)
C23 0.0185(8) 0.0343(11) 0.0150(8) 0.0047(7) -0.0004(6) -0.0014(7)
C22 0.0344(10) 0.0264(11) 0.0223(9) 0.0080(7) 0.0142(7) 0.0002(8)
C21 0.0184(8) 0.0376(12) 0.0187(8) 0.0023(7) -0.0003(6) -0.0038(8)
C14 0.0238(8) 0.0367(12) 0.0109(7) -0.0013(7) -0.0020(6) 0.0082(8)
C13 0.0260(9) 0.0240(10) 0.0268(9) -0.0018(7) 0.0135(7) 0.0029(8)
C12 0.0258(9) 0.0439(13) 0.0113(7) 0.0060(7) 0.0001(6) 0.0049(8)
C25 0.0242(9) 0.0440(13) 0.0151(8) 0.0007(8) -0.0037(6) 0.0047(8)
C26 0.0327(10) 0.0229(10) 0.0224(9) 0.0023(7) -0.0080(7) 0.0035(8)
C27 0.0211(8) 0.0290(11) 0.0219(8) -0.0023(7) -0.0023(6) 0.0040(8)
C28 0.0594(14) 0.0168(10) 0.0286(10) 0.0065(8) 0.0205(9) 0.0052(10)
C29 0.0656(15) 0.0160(11) 0.0370(12) 0.0019(8) 0.0182(11) 0.0016(10)
C30A 0.0424(19) 0.0211(13) 0.0263(12) -0.0044(9) 0.0045(11) 0.0006(11)
C31 0.0271(9) 0.0192(10) 0.0237(9) 0.0006(7) 0.0043(7) 0.0071(7)
N1 0.0149(6) 0.0136(7) 0.0097(6) 0.0008(5) 0.0027(4) -0.0004(5)
N2 0.0149(6) 0.0153(7) 0.0094(6) -0.0001(5) 0.0024(4) 0.0015(5)
O 0.0287(6) 0.0134(6) 0.0181(6) 0.0016(5) 0.0011(5) 0.0032(5)
Si 0.0188(2) 0.0222(3) 0.0128(2) -0.00123(17) -0.00396(16) 0.00305(18)
Co 0.01425(10) 0.01260(12) 0.00879(10) 0.00038(7) 0.00074(7) 0.00076(8)

loop_
_atom_type_symbol
_atom_type_description
_atom_type_scat_dispersion_real
_atom_type_scat_dispersion_imag
_atom_type_scat_source
C C 0.0031 0.0016 'International Tables Vol C Tables 4.2.6.8 and 6.1.1.4'
H H 0.0000 0.0000 'International Tables Vol C Tables 4.2.6.8 and 6.1.1.4'
N N 0.0061 0.0033 'International Tables Vol C Tables 4.2.6.8 and 6.1.1.4'
O O 0.0109 0.0061 'International Tables Vol C Tables 4.2.6.8 and 6.1.1.4'
Si Si 0.0826 0.0707 'International Tables Vol C Tables 4.2.6.8 and 6.1.1.4'
Co Co 0.3490 0.9758 'International Tables Vol C Tables 4.2.6.8 and 6.1.1.4'

loop_
_geom_angle_atom_site_label_1
_geom_angle_atom_site_label_2
_geom_angle_atom_site_label_3
_geom_angle
C29 C30B C31 108.0(12)
Si C24 Co 117.98(9)
N1 C1 C3 124.31(14)
N1 C1 C4 118.99(14)
C3 C1 C4 116.69(15)
C1 C3 C2 127.85(16)
N2 C2 C3 122.96(15)
N2 C2 C5 119.72(14)
C3 C2 C5 117.31(15)
C16 C15 C20 119.85(14)
C16 C15 N1 121.36(13)
C20 C15 N1 118.63(14)
C19 C20 C15 118.77(15)
C19 C20 C23 119.66(14)
C15 C20 C23 121.57(14)
C18 C19 C20 122.35(15)
C19 C18 C17 117.72(15)
C19 C18 C22 120.91(16)
C17 C18 C22 121.34(16)
C18 C17 C16 122.22(15)
C17 C16 C15 119.09(14)
C17 C16 C21 120.16(15)
C15 C16 C21 120.75(14)
C11 C6 C7 120.12(14)
C11 C6 N2 118.98(13)
C7 C6 N2 120.77(14)
C10 C11 C6 119.06(14)
C10 C11 C14 120.30(15)
C6 C11 C14 120.64(14)
C9 C10 C11 121.91(15)
C8 C9 C10 117.98(15)
C8 C9 C13 120.72(15)
C10 C9 C13 121.29(16)
C9 C8 C7 122.15(14)
C8 C7 C6 118.77(15)
C8 C7 C12 120.20(14)
C6 C7 C12 121.01(15)
O C28 C29 105.84(16)
C30B C29 C28 107.5(8)
C28 C29 C30A 101.77(18)
C31 C30A C29 102.17(19)
O C31 C30B 105.7(8)
O C31 C30A 105.02(15)
C1 N1 C15 118.14(13)
C1 N1 Co 119.40(10)
C15 N1 Co 122.43(10)
C2 N2 C6 119.94(14)
C2 N2 Co 121.56(11)
C6 N2 Co 118.49(11)
C28 O C31 108.92(14)
C28 O Co 116.40(11)
C31 O Co 115.26(10)
C24 Si C26 112.75(8)
C24 Si C27 111.75(9)
C26 Si C27 106.33(9)
C24 Si C25 112.18(8)
C26 Si C25 106.37(9)
C27 Si C25 107.06(8)
N1 Co N2 94.18(5)
N1 Co C24 125.64(6)
N2 Co C24 121.41(6)
N1 Co O 106.16(5)
N2 Co O 104.51(5)
C24 Co O 102.85(6)

loop_
_geom_bond_atom_site_label_1
_geom_bond_atom_site_label_2
_geom_bond_distance
C30B C29 1.44(2)
C30B C31 1.47(2)
C24 Si 1.8527(18)
C24 Co 2.0294(16)
C1 N1 1.330(2)
C1 C3 1.399(2)
C1 C4 1.513(2)
C3 C2 1.407(2)
C2 N2 1.322(2)
C2 C5 1.515(2)
C15 C16 1.401(2)
C15 C20 1.405(2)
C15 N1 1.4345(19)
C20 C19 1.398(2)
C20 C23 1.503(2)
C19 C18 1.383(2)
C18 C17 1.389(2)
C18 C22 1.506(2)
C17 C16 1.393(2)
C16 C21 1.503(2)
C6 C11 1.399(2)
C6 C7 1.401(2)
C6 N2 1.4304(19)
C11 C10 1.391(2)
C11 C14 1.504(2)
C10 C9 1.389(2)
C9 C8 1.384(2)
C9 C13 1.507(2)
C8 C7 1.393(2)
C7 C12 1.502(2)
C25 Si 1.8834(18)
C26 Si 1.877(2)
C27 Si 1.8777(19)
C28 O 1.451(2)
C28 C29 1.500(3)
C29 C30A 1.518(3)
C30A C31 1.508(3)
C31 O 1.457(2)
N1 Co 1.9767(13)
N2 Co 1.9783(13)
O Co 2.1026(12)
